data_7026183
loop_
_publ_author_name
'Brown, Christopher C.'
'Glotzbach, Christoph'
'Stephan, Douglas W.'

_publ_section_title
;
 Ag(I) and Au(I) complexes of sterically crowded cyclic phosphinimine
 ligands.
;
_journal_issue 40
_journal_name_full 'Dalton transactions (Cambridge, England : 2003)'
_journal_page_first 9626
_journal_page_last 9632
_journal_paper_doi 10.1039/c0dt00261e
_journal_volume 39
_journal_year 2010
_chemical_formula_sum 'C28 H23 N2 P'
_chemical_formula_weight 418.45
_space_group_IT_number 14
_symmetry_cell_setting monoclinic
_symmetry_space_group_name_Hall '-P 2ybc'
_symmetry_space_group_name_H-M 'P 1 21/c 1'
_atom_sites_solution_hydrogens geom
_atom_sites_solution_primary direct
_atom_sites_solution_secondary difmap
_audit_creation_method SHELXL-97
_cell_angle_alpha 90.00
_cell_angle_beta 96.973(5)
_cell_angle_gamma 90.00
_cell_formula_units_Z 4
_cell_length_a 18.1088(15)
_cell_length_b 5.9338(4)
_cell_length_c 20.6934(14)
_cell_measurement_temperature 150(2)
_cell_measurement_theta_max 25.0
_cell_measurement_theta_min 2.0
_cell_volume 2207.1(3)
_computing_structure_refinement 'SHELXL-97 (Sheldrick, 1997)'
_computing_structure_solution 'SHELXS-97 (Sheldrick, 1990)'
_diffrn_ambient_temperature 150(2)
_diffrn_measured_fraction_theta_full 0.992
_diffrn_measured_fraction_theta_max 0.992
_diffrn_radiation_monochromator graphite
_diffrn_radiation_source 'fine-focus sealed tube'
_diffrn_radiation_type MoK\a
_diffrn_radiation_wavelength 0.71073
_diffrn_reflns_av_R_equivalents 0.0582
_diffrn_reflns_av_sigmaI/netI 0.0624
_diffrn_reflns_limit_h_max 27
_diffrn_reflns_limit_h_min -27
_diffrn_reflns_limit_k_max 8
_diffrn_reflns_limit_k_min -8
_diffrn_reflns_limit_l_max 30
_diffrn_reflns_limit_l_min -30
_diffrn_reflns_number 29348
_diffrn_reflns_theta_full 32.17
_diffrn_reflns_theta_max 32.17
_diffrn_reflns_theta_min 1.98
_exptl_absorpt_coefficient_mu 0.142
_exptl_absorpt_correction_T_max 0.7464
_exptl_absorpt_correction_T_min 0.6469
_exptl_absorpt_correction_type multi-scan
_exptl_crystal_density_diffrn 1.259
_exptl_crystal_density_method 'not measured'
_exptl_crystal_F_000 880
_exptl_crystal_size_max 0.30
_exptl_crystal_size_mid 0.20
_exptl_crystal_size_min 0.10
_refine_diff_density_max 0.476
_refine_diff_density_min -0.313
_refine_diff_density_rms 0.064
_refine_ls_extinction_method none
_refine_ls_goodness_of_fit_ref 0.996
_refine_ls_hydrogen_treatment fixed
_refine_ls_matrix_type full
_refine_ls_number_parameters 280
_refine_ls_number_reflns 7699
_refine_ls_number_restraints 0
_refine_ls_restrained_S_all 0.996
_refine_ls_R_factor_all 0.0925
_refine_ls_R_factor_gt 0.0509
_refine_ls_shift/su_max 0.001
_refine_ls_shift/su_mean 0.000
_refine_ls_structure_factor_coef Fsqd
_refine_ls_weighting_details 'calc w=1/[\s^2^(Fo^2^)+(0.0833P)^2^+0.0346P] where P=(Fo^2^+2Fc^2^)/3'
_refine_ls_weighting_scheme calc
_refine_ls_wR_factor_gt 0.1258
_refine_ls_wR_factor_ref 0.1484
_reflns_number_gt 5058
_reflns_number_total 7699
_reflns_threshold_expression >2sigma(I)
_cod_data_source_file c0dt00261e.txt
_cod_data_source_block ccb017_Ph2PNCPh2(CHCH(CN))
_cod_original_sg_symbol_H-M P2(1)/c
_cod_database_code 7026183

loop_
_symmetry_equiv_pos_as_xyz
'x, y, z'
'-x, y+1/2, -z+1/2'
'-x, -y, -z'
'x, -y-1/2, z-1/2'

loop_
_atom_site_label
_atom_site_type_symbol
_atom_site_fract_x
_atom_site_fract_y
_atom_site_fract_z
_atom_site_U_iso_or_equiv
_atom_site_adp_type
_atom_site_occupancy
_atom_site_symmetry_multiplicity
_atom_site_calc_flag
_atom_site_refinement_flags
P1 P 0.17757(2) 0.87560(6) 0.109149(17) 0.01527(10) Uani 1 1 d .
C1 C 0.17503(8) 0.8624(2) 0.02141(7) 0.0180(3) Uani 1 1 d .
C2 C 0.21143(9) 0.6844(3) -0.00481(8) 0.0262(3) Uani 1 1 d .
H2A H 0.2323 0.5673 0.0229 0.031 Uiso 1 1 calc R
C6 C 0.14293(11) 1.0294(3) -0.02013(8) 0.0317(4) Uani 1 1 d .
H6A H 0.1163 1.1493 -0.0032 0.038 Uiso 1 1 calc R
C3 C 0.21764(10) 0.6757(3) -0.07081(8) 0.0339(4) Uani 1 1 d .
H3A H 0.2421 0.5524 -0.0883 0.041 Uiso 1 1 calc R
C4 C 0.18796(11) 0.8476(3) -0.11106(8) 0.0327(4) Uani 1 1 d .
H4A H 0.1940 0.8457 -0.1560 0.039 Uiso 1 1 calc R
C5 C 0.14969(13) 1.0214(3) -0.08618(8) 0.0388(5) Uani 1 1 d .
H5A H 0.1279 1.1362 -0.1143 0.047 Uiso 1 1 calc R
C7 C 0.09931(8) 0.7149(2) 0.12947(7) 0.0169(3) Uani 1 1 d .
C13 C 0.33866(8) 1.0639(3) 0.11103(7) 0.0186(3) Uani 1 1 d .
C19 C 0.35297(8) 0.9633(3) 0.23017(7) 0.0212(3) Uani 1 1 d .
C8 C 0.04074(9) 0.6492(3) 0.08327(8) 0.0254(3) Uani 1 1 d .
H8A H 0.0408 0.6907 0.0389 0.031 Uiso 1 1 calc R
C18 C 0.37711(9) 0.8918(3) 0.08332(8) 0.0252(3) Uani 1 1 d .
H18A H 0.3812 0.7476 0.1034 0.030 Uiso 1 1 calc R
C11 C 0.04071(9) 0.5256(3) 0.21275(8) 0.0252(3) Uani 1 1 d .
H11A H 0.0408 0.4821 0.2569 0.030 Uiso 1 1 calc R
C12 C 0.09915(9) 0.6521(3) 0.19441(7) 0.0214(3) Uani 1 1 d .
H12A H 0.1390 0.6959 0.2261 0.026 Uiso 1 1 calc R
C14 C 0.33660(9) 1.2748(3) 0.08218(8) 0.0238(3) Uani 1 1 d .
H14A H 0.3132 1.3962 0.1017 0.029 Uiso 1 1 calc R
C10 C -0.01770(9) 0.4625(3) 0.16696(8) 0.0276(4) Uani 1 1 d .
H10A H -0.0579 0.3776 0.1799 0.033 Uiso 1 1 calc R
C16 C 0.40373(10) 1.1381(3) -0.00326(9) 0.0317(4) Uani 1 1 d .
H16A H 0.4241 1.1616 -0.0429 0.038 Uiso 1 1 calc R
C9 C -0.01767(9) 0.5232(3) 0.10213(9) 0.0306(4) Uani 1 1 d .
H9A H -0.0576 0.4785 0.0707 0.037 Uiso 1 1 calc R
C20 C 0.34932(11) 0.7751(3) 0.26926(8) 0.0300(4) Uani 1 1 d .
H20A H 0.3128 0.6627 0.2574 0.036 Uiso 1 1 calc R
C17 C 0.40930(10) 0.9293(3) 0.02678(9) 0.0335(4) Uani 1 1 d .
H17A H 0.4354 0.8108 0.0085 0.040 Uiso 1 1 calc R
C24 C 0.40707(10) 1.1251(3) 0.24857(9) 0.0323(4) Uani 1 1 d .
H24A H 0.4105 1.2545 0.2221 0.039 Uiso 1 1 calc R
C15 C 0.36833(10) 1.3116(3) 0.02492(8) 0.0289(4) Uani 1 1 d .
H15A H 0.3656 1.4565 0.0053 0.035 Uiso 1 1 calc R
C22 C 0.45213(12) 0.9110(4) 0.34384(10) 0.0435(5) Uani 1 1 d .
H22A H 0.4858 0.8929 0.3824 0.052 Uiso 1 1 calc R
C23 C 0.45609(11) 1.1003(4) 0.30512(10) 0.0413(5) Uani 1 1 d .
H23A H 0.4924 1.2130 0.3173 0.050 Uiso 1 1 calc R
C21 C 0.39889(13) 0.7495(4) 0.32588(10) 0.0429(5) Uani 1 1 d .
H21A H 0.3959 0.6195 0.3523 0.051 Uiso 1 1 calc R
N1 N 0.25092(7) 0.7982(2) 0.15363(6) 0.0167(2) Uani 1 1 d .
C25 C 0.21523(9) 1.1601(3) 0.24680(7) 0.0219(3) Uani 1 1 d .
N2 N 0.19164(9) 1.1362(3) 0.29515(7) 0.0345(4) Uani 1 1 d .
C26 C 0.29744(8) 1.0006(2) 0.16927(7) 0.0165(3) Uani 1 1 d .
C27 C 0.24084(8) 1.1944(3) 0.18282(7) 0.0182(3) Uani 1 1 d .
H27A H 0.2648 1.3456 0.1807 0.022 Uiso 1 1 calc R
C28 C 0.17285(8) 1.1744(2) 0.12964(7) 0.0193(3) Uani 1 1 d .
H28A H 0.1785 1.2716 0.0917 0.023 Uiso 1 1 calc R
H28B H 0.1258 1.2119 0.1470 0.023 Uiso 1 1 calc R

loop_
_atom_site_aniso_label
_atom_site_aniso_U_11
_atom_site_aniso_U_22
_atom_site_aniso_U_33
_atom_site_aniso_U_23
_atom_site_aniso_U_13
_atom_site_aniso_U_12
P1 0.01826(17) 0.01438(19) 0.01315(16) 0.00095(13) 0.00176(12) 0.00074(13)
C1 0.0206(6) 0.0188(7) 0.0145(6) 0.0011(5) 0.0015(5) -0.0013(5)
C2 0.0305(8) 0.0281(9) 0.0192(7) -0.0016(6) -0.0004(6) 0.0071(7)
C6 0.0502(11) 0.0251(9) 0.0193(8) 0.0036(7) 0.0021(7) 0.0085(8)
C3 0.0341(9) 0.0478(12) 0.0197(8) -0.0081(7) 0.0030(7) 0.0081(8)
C4 0.0374(9) 0.0457(11) 0.0151(7) -0.0006(7) 0.0036(6) -0.0094(8)
C5 0.0638(13) 0.0343(11) 0.0176(8) 0.0083(7) 0.0014(8) -0.0005(9)
C7 0.0201(6) 0.0154(7) 0.0157(6) -0.0002(5) 0.0034(5) 0.0012(5)
C13 0.0167(6) 0.0202(7) 0.0183(7) -0.0009(6) 0.0006(5) -0.0017(5)
C19 0.0208(7) 0.0247(8) 0.0177(7) -0.0018(6) 0.0003(5) 0.0030(6)
C8 0.0228(7) 0.0326(9) 0.0200(7) 0.0048(6) -0.0007(6) -0.0033(6)
C18 0.0236(7) 0.0217(8) 0.0317(8) -0.0005(6) 0.0088(6) 0.0002(6)
C11 0.0319(8) 0.0252(9) 0.0200(7) 0.0005(6) 0.0091(6) -0.0031(7)
C12 0.0273(7) 0.0213(8) 0.0159(7) -0.0012(6) 0.0039(5) -0.0034(6)
C14 0.0254(7) 0.0239(8) 0.0228(7) 0.0018(6) 0.0059(6) 0.0012(6)
C10 0.0237(7) 0.0271(9) 0.0333(9) 0.0023(7) 0.0088(7) -0.0039(6)
C16 0.0314(9) 0.0398(11) 0.0262(8) -0.0021(7) 0.0120(7) -0.0073(7)
C9 0.0236(8) 0.0375(10) 0.0297(8) 0.0034(7) -0.0006(6) -0.0071(7)
C20 0.0376(9) 0.0280(9) 0.0218(8) 0.0022(7) -0.0068(7) 0.0009(7)
C17 0.0306(9) 0.0336(10) 0.0398(10) -0.0086(8) 0.0180(8) -0.0015(7)
C24 0.0289(8) 0.0373(10) 0.0286(9) 0.0012(7) -0.0053(7) -0.0072(7)
C15 0.0299(8) 0.0320(9) 0.0260(8) 0.0075(7) 0.0075(7) -0.0005(7)
C22 0.0373(10) 0.0627(15) 0.0262(9) -0.0034(9) -0.0128(8) 0.0096(10)
C23 0.0304(9) 0.0551(13) 0.0350(10) -0.0068(9) -0.0100(8) -0.0066(9)
C21 0.0545(13) 0.0427(12) 0.0275(9) 0.0079(8) -0.0105(9) 0.0071(10)
N1 0.0191(6) 0.0142(6) 0.0164(6) 0.0004(4) 0.0000(4) 0.0001(5)
C25 0.0269(7) 0.0193(8) 0.0193(7) -0.0023(6) 0.0025(6) 0.0028(6)
N2 0.0432(9) 0.0386(9) 0.0232(7) -0.0001(6) 0.0098(6) 0.0049(7)
C26 0.0174(6) 0.0156(7) 0.0163(6) 0.0002(5) 0.0008(5) 0.0002(5)
C27 0.0219(7) 0.0157(7) 0.0171(7) -0.0013(5) 0.0029(5) -0.0001(5)
C28 0.0221(7) 0.0169(7) 0.0186(7) 0.0000(5) 0.0020(5) 0.0013(5)

loop_
_atom_type_symbol
_atom_type_description
_atom_type_scat_dispersion_real
_atom_type_scat_dispersion_imag
_atom_type_scat_source
C C 0.0033 0.0016 'International Tables Vol C Tables 4.2.6.8 and 6.1.1.4'
H H 0.0000 0.0000 'International Tables Vol C Tables 4.2.6.8 and 6.1.1.4'
N N 0.0061 0.0033 'International Tables Vol C Tables 4.2.6.8 and 6.1.1.4'
P P 0.1023 0.0942 'International Tables Vol C Tables 4.2.6.8 and 6.1.1.4'

loop_
_geom_angle_atom_site_label_1
_geom_angle_atom_site_label_2
_geom_angle_atom_site_label_3
_geom_angle
N1 P1 C7 109.76(7)
N1 P1 C1 119.04(7)
C7 P1 C1 106.63(7)
N1 P1 C28 101.84(7)
C7 P1 C28 113.56(7)
C1 P1 C28 106.16(7)
C2 C1 C6 118.83(14)
C2 C1 P1 117.95(12)
C6 C1 P1 123.07(12)
C3 C2 C1 120.85(16)
C5 C6 C1 120.25(16)
C4 C3 C2 119.60(16)
C5 C4 C3 120.24(15)
C4 C5 C6 120.15(17)
C8 C7 C12 119.70(13)
C8 C7 P1 122.88(11)
C12 C7 P1 117.41(11)
C14 C13 C18 118.16(13)
C14 C13 C26 124.58(13)
C18 C13 C26 117.15(13)
C20 C19 C24 118.57(16)
C20 C19 C26 121.63(15)
C24 C19 C26 119.76(14)
C9 C8 C7 119.96(15)
C17 C18 C13 120.67(16)
C10 C11 C12 120.28(14)
C11 C12 C7 119.93(15)
C13 C14 C15 121.00(15)
C11 C10 C9 120.11(14)
C15 C16 C17 119.38(15)
C10 C9 C8 120.02(16)
C19 C20 C21 120.46(18)
C16 C17 C18 120.48(16)
C23 C24 C19 120.97(18)
C16 C15 C14 120.18(16)
C21 C22 C23 119.42(18)
C22 C23 C24 120.03(19)
C22 C21 C20 120.55(19)
C26 N1 P1 107.81(9)
N2 C25 C27 176.44(18)
N1 C26 C19 111.26(12)
N1 C26 C13 110.11(11)
C19 C26 C13 110.33(11)
N1 C26 C27 105.29(11)
C19 C26 C27 109.46(11)
C13 C26 C27 110.28(11)
C25 C27 C28 108.55(12)
C25 C27 C26 109.88(12)
C28 C27 C26 107.02(11)
C27 C28 P1 100.56(10)

loop_
_geom_bond_atom_site_label_1
_geom_bond_atom_site_label_2
_geom_bond_distance
P1 N1 1.5892(13)
P1 C7 1.7998(14)
P1 C1 1.8123(14)
P1 C28 1.8271(15)
C1 C2 1.389(2)
C1 C6 1.392(2)
C2 C3 1.385(2)
C6 C5 1.388(2)
C3 C4 1.384(3)
C4 C5 1.377(3)
C7 C8 1.394(2)
C7 C12 1.395(2)
C13 C14 1.385(2)
C13 C18 1.398(2)
C13 C26 1.5391(19)
C19 C20 1.385(2)
C19 C24 1.391(2)
C19 C26 1.530(2)
C8 C9 1.390(2)
C18 C17 1.387(2)
C11 C10 1.383(2)
C11 C12 1.387(2)
C14 C15 1.395(2)
C10 C9 1.389(2)
C16 C15 1.379(2)
C16 C17 1.384(3)
C20 C21 1.395(3)
C24 C23 1.388(3)
C22 C21 1.378(3)
C22 C23 1.386(3)
N1 C26 1.4802(19)
C25 N2 1.143(2)
C25 C27 1.469(2)
C26 C27 1.5877(19)
C27 C28 1.553(2)
